data_4083193
loop_
_publ_author_name
'Bubrin, Martina'
'Schweinfurth, David'
'Ehret, Fabian'
'Z\'ali\<s, Stanislav'
'Kvapilov\'a, Hana'
'Fiedler, Jan'
'Zeng, Qiang'
'Hartl, Franti\<sek'
'Kaim, Wolfgang'

_publ_section_title
;
 Structure and Spectroelectrochemical Response of Arene--Ruthenium and
 Arene--Osmium Complexes with Potentially Hemilabile Noninnocent
 Ligands
;
_journal_issue 18
_journal_name_full Organometallics
_journal_page_first 4973
_journal_paper_doi 10.1021/om5002815
_journal_volume 33
_journal_year 2014
_chemical_formula_moiety 'C32 H12 B F24, C31 H41 N O Ru Se'
_chemical_formula_sum 'C63 H53 B F24 N O Ru Se'
_chemical_formula_weight 1486.90
_chemical_name_systematic '[RuCymQSeMe]BArF'
_chemical_properties_physical 'air-sensitive, oxygen-sensitive, paramagnetic'
_space_group_IT_number 2
_symmetry_cell_setting triclinic
_symmetry_Int_Tables_number 2
_symmetry_space_group_name_Hall '-P 1'
_symmetry_space_group_name_H-M 'P -1'
_atom_sites_solution_hydrogens geom
_atom_sites_solution_primary direct
_atom_sites_solution_secondary difmap
_audit_creation_method SHELXL-97
_cell_angle_alpha 93.918(4)
_cell_angle_beta 91.765(3)
_cell_angle_gamma 97.345(3)
_cell_formula_units_Z 2
_cell_length_a 12.8123(7)
_cell_length_b 16.1068(10)
_cell_length_c 18.3750(12)
_cell_measurement_reflns_used 22836
_cell_measurement_temperature 100(2)
_cell_measurement_theta_max 30.58
_cell_measurement_theta_min 1.91
_cell_volume 3749.1(4)
_computing_structure_refinement 'SHELXL-97 (Sheldrick, 1997)'
_computing_structure_solution 'SHELXS-97 (Sheldrick, 1990)'
_diffrn_ambient_temperature 100(2)
_diffrn_measured_fraction_theta_full 0.990
_diffrn_measured_fraction_theta_max 0.990
_diffrn_radiation_monochromator graphite
_diffrn_radiation_probe x-ray
_diffrn_radiation_type MoK\a
_diffrn_radiation_wavelength 0.71073
_diffrn_reflns_av_R_equivalents 0.0412
_diffrn_reflns_av_sigmaI/netI 0.0560
_diffrn_reflns_limit_h_max 18
_diffrn_reflns_limit_h_min -18
_diffrn_reflns_limit_k_max 23
_diffrn_reflns_limit_k_min -23
_diffrn_reflns_limit_l_max 26
_diffrn_reflns_limit_l_min -26
_diffrn_reflns_number 78989
_diffrn_reflns_theta_full 30.58
_diffrn_reflns_theta_max 30.58
_diffrn_reflns_theta_min 1.91
_diffrn_source 'fine-focus sealed tube'
_exptl_absorpt_coefficient_mu 0.790
_exptl_absorpt_correction_T_max 0.8089
_exptl_absorpt_correction_T_min 0.5729
_exptl_absorpt_correction_type numerical
_exptl_absorpt_process_details 'Blessing, 1995'
_exptl_crystal_colour dark-purple
_exptl_crystal_density_diffrn 1.317
_exptl_crystal_density_method 'not measured'
_exptl_crystal_description plates
_exptl_crystal_F_000 1490
_exptl_crystal_recrystallization_method benzene
_exptl_crystal_size_max 0.85
_exptl_crystal_size_mid 0.57
_exptl_crystal_size_min 0.32
_platon_squeeze_details
;
;
_refine_diff_density_max 2.541
_refine_diff_density_min -1.111
_refine_diff_density_rms 0.117
_refine_ls_extinction_method none
_refine_ls_goodness_of_fit_ref 1.065
_refine_ls_hydrogen_treatment mixed
_refine_ls_matrix_type full
_refine_ls_number_parameters 866
_refine_ls_number_reflns 22836
_refine_ls_number_restraints 72
_refine_ls_restrained_S_all 1.149
_refine_ls_R_factor_all 0.0799
_refine_ls_R_factor_gt 0.0566
_refine_ls_shift/su_max 0.002
_refine_ls_shift/su_mean 0.000
_refine_ls_structure_factor_coef Fsqd
_refine_ls_weighting_details 'calc w=1/[\s^2^(Fo^2^)+(0.0783P)^2^+3.9400P] where P=(Fo^2^+2Fc^2^)/3'
_refine_ls_weighting_scheme calc
_refine_ls_wR_factor_gt 0.1424
_refine_ls_wR_factor_ref 0.1532
_reflns_number_gt 16856
_reflns_number_total 22836
_reflns_threshold_expression >2sigma(I)
_cod_data_source_file om5002815_si_001.cif
_cod_data_source_block ac205
_cod_database_code 4083193

loop_
_symmetry_equiv_pos_as_xyz
'x, y, z'
'-x, -y, -z'

loop_
_atom_site_label
_atom_site_type_symbol
_atom_site_fract_x
_atom_site_fract_y
_atom_site_fract_z
_atom_site_U_iso_or_equiv
_atom_site_adp_type
_atom_site_occupancy
_atom_site_symmetry_multiplicity
_atom_site_calc_flag
_atom_site_refinement_flags
_atom_site_disorder_assembly
_atom_site_disorder_group
Ru1 Ru 0.919817(16) 0.758443(14) 0.321940(12) 0.01190(6) Uani 1 1 d . . .
Se1 Se 1.05807(3) 0.82566(2) 0.243091(18) 0.02509(9) Uani 1 1 d . . .
O1 O 0.79858(15) 0.75368(13) 0.24589(11) 0.0156(4) Uani 1 1 d . . .
N1 N 0.94604(17) 0.66008(15) 0.25145(13) 0.0141(4) Uani 1 1 d . . .
C59 C 0.5795(2) 1.02050(19) 0.23934(17) 0.0196(6) Uani 1 1 d . . .
H59A H 0.6050 0.9769 0.2103 0.023 Uiso 1 1 calc R . .
C50 C 0.3381(2) 1.22768(17) 0.37908(14) 0.0116(5) Uani 1 1 d . . .
C73 C 0.6207(2) 1.34960(17) 0.34614(15) 0.0131(5) Uani 1 1 d . . .
H73A H 0.6591 1.3319 0.3860 0.016 Uiso 1 1 calc R . .
C68 C 0.51717(19) 1.31137(17) 0.33005(14) 0.0114(5) Uani 1 1 d . . .
C55 C 0.2875(2) 1.29962(17) 0.38147(16) 0.0147(5) Uani 1 1 d . . .
H55A H 0.3283 1.3524 0.3768 0.018 Uiso 1 1 calc R . .
C62 C 0.50964(19) 1.24240(17) 0.45893(15) 0.0119(5) Uani 1 1 d . . .
C1 C 0.78874(19) 0.68870(18) 0.19792(15) 0.0134(5) Uani 1 1 d . . .
C70 C 0.5134(2) 1.40358(18) 0.22988(15) 0.0146(5) Uani 1 1 d . . .
C63 C 0.5362(2) 1.17668(17) 0.49879(15) 0.0130(5) Uani 1 1 d . . .
H63A H 0.5323 1.1221 0.4749 0.016 Uiso 1 1 calc R . .
C6 C 0.7057(2) 0.67330(18) 0.14268(15) 0.0145(5) Uani 1 1 d . . .
C71 C 0.6153(2) 1.44096(18) 0.24708(16) 0.0166(5) Uani 1 1 d . . .
H71A H 0.6479 1.4845 0.2198 0.020 Uiso 1 1 calc R . .
C72 C 0.6686(2) 1.41243(18) 0.30581(16) 0.0154(5) Uani 1 1 d . . .
C51 C 0.2736(2) 1.15244(17) 0.38900(15) 0.0140(5) Uani 1 1 d . . .
H51A H 0.3046 1.1020 0.3901 0.017 Uiso 1 1 calc R . .
F1 F 0.30675(19) 0.96513(18) 0.19940(15) 0.0521(7) Uani 1 1 d . . .
C69 C 0.4660(2) 1.33967(18) 0.26958(15) 0.0136(5) Uani 1 1 d . . .
H69A H 0.3967 1.3143 0.2554 0.016 Uiso 1 1 calc R . .
C30 C 1.0180(2) 0.74546(18) 0.42292(15) 0.0134(5) Uani 1 1 d . . .
C64 C 0.5683(2) 1.18865(17) 0.57235(16) 0.0141(5) Uani 1 1 d . B .
C65 C 0.5736(2) 1.26693(18) 0.60973(15) 0.0150(5) Uani 1 1 d . . .
H65A H 0.5964 1.2752 0.6597 0.018 Uiso 1 1 calc R . .
C66 C 0.5445(2) 1.33283(18) 0.57212(15) 0.0144(5) Uani 1 1 d . A .
C2 C 0.86924(19) 0.63541(17) 0.19812(15) 0.0125(5) Uani 1 1 d . . .
C35 C 1.0066(2) 0.83062(18) 0.41488(15) 0.0144(5) Uani 1 1 d . . .
H35A H 1.0708 0.8698 0.4050 0.017 Uiso 1 1 calc R . .
C53 C 0.1170(2) 1.22107(19) 0.39752(16) 0.0172(5) Uani 1 1 d . . .
H53A H 0.0431 1.2186 0.4024 0.021 Uiso 1 1 calc R . .
C31 C 0.9237(2) 0.68746(18) 0.41985(16) 0.0165(5) Uani 1 1 d . . .
H31A H 0.9286 0.6259 0.4141 0.020 Uiso 1 1 calc R . .
C67 C 0.5140(2) 1.32060(18) 0.49857(15) 0.0144(5) Uani 1 1 d . . .
H67A H 0.4953 1.3670 0.4741 0.017 Uiso 1 1 calc R . .
C58 C 0.4768(2) 1.03739(18) 0.23068(16) 0.0175(5) Uani 1 1 d . . .
C14 C 0.5387(2) 0.7032(2) 0.07744(18) 0.0249(7) Uani 1 1 d . . .
H14A H 0.5060 0.6460 0.0842 0.037 Uiso 1 1 calc R . .
H14B H 0.5731 0.7042 0.0305 0.037 Uiso 1 1 calc R . .
H14C H 0.4846 0.7411 0.0780 0.037 Uiso 1 1 calc R . .
C20 C 1.0522(2) 0.6493(2) 0.23868(15) 0.0168(6) Uani 1 1 d . . .
C8 C 0.6209(2) 0.7321(2) 0.13937(16) 0.0186(6) Uani 1 1 d . . .
C57 C 0.4395(2) 1.10052(18) 0.27411(16) 0.0154(5) Uani 1 1 d . . .
H57A H 0.3684 1.1102 0.2668 0.019 Uiso 1 1 calc R . .
C60 C 0.6443(2) 1.06987(19) 0.29240(17) 0.0186(6) Uani 1 1 d . . .
C74 C 0.4035(3) 0.9868(2) 0.17453(19) 0.0282(7) Uani 1 1 d . . .
C56 C 0.5025(2) 1.15030(17) 0.32806(15) 0.0123(5) Uani 1 1 d . . .
C52 C 0.1657(2) 1.14941(18) 0.39730(16) 0.0152(5) Uani 1 1 d . . .
C13 C 0.5637(2) 0.7335(2) 0.21120(18) 0.0265(7) Uani 1 1 d . . .
H13A H 0.5341 0.6763 0.2206 0.040 Uiso 1 1 calc R . .
H13B H 0.5068 0.7685 0.2079 0.040 Uiso 1 1 calc R . .
H13C H 0.6136 0.7567 0.2512 0.040 Uiso 1 1 calc R . .
C61 C 0.6064(2) 1.13243(18) 0.33561(16) 0.0151(5) Uani 1 1 d . . .
H61A H 0.6524 1.1643 0.3716 0.018 Uiso 1 1 calc R . .
C3 C 0.8691(2) 0.56807(18) 0.14495(15) 0.0149(5) Uani 1 1 d . . .
H3A H 0.9249 0.5345 0.1448 0.018 Uiso 1 1 calc R . .
B1 B 0.4662(2) 1.23181(19) 0.37411(17) 0.0116(5) Uani 1 1 d . . .
C5 C 0.7080(2) 0.60549(19) 0.09329(15) 0.0160(5) Uani 1 1 d . . .
H5A H 0.6530 0.5940 0.0567 0.019 Uiso 1 1 calc R . .
C33 C 0.8142(2) 0.80181(19) 0.40765(15) 0.0160(5) Uani 1 1 d . . .
C4 C 0.7881(2) 0.55110(19) 0.09344(15) 0.0157(5) Uani 1 1 d . . .
C12 C 0.6734(3) 0.8211(2) 0.12560(19) 0.0254(7) Uani 1 1 d . . .
H12A H 0.6189 0.8578 0.1192 0.038 Uiso 1 1 calc R . .
H12B H 0.7141 0.8185 0.0814 0.038 Uiso 1 1 calc R . .
H12C H 0.7203 0.8434 0.1674 0.038 Uiso 1 1 calc R . .
F2 F 0.3856(3) 1.02855(19) 0.11670(15) 0.0677(9) Uani 1 1 d . . .
F16 F 0.00423(14) 1.07159(13) 0.42549(13) 0.0339(5) Uani 1 1 d . . .
F17 F 0.14558(16) 1.02095(12) 0.45346(13) 0.0318(5) Uani 1 1 d . . .
F10 F 0.44889(17) 1.37866(15) 0.10743(10) 0.0330(5) Uani 1 1 d . . .
F11 F 0.35023(16) 1.43223(15) 0.18332(12) 0.0361(5) Uani 1 1 d . . .
F4 F 0.77618(17) 1.03658(16) 0.37405(14) 0.0423(6) Uani 1 1 d . . .
F18 F 0.0933(2) 1.01749(14) 0.34141(13) 0.0432(6) Uani 1 1 d . . .
F12 F 0.4875(2) 1.50723(14) 0.14890(14) 0.0447(6) Uani 1 1 d . . .
F7 F 0.81569(17) 1.43090(18) 0.38867(14) 0.0518(7) Uani 1 1 d . . .
F13 F 0.1597(2) 1.42315(16) 0.33740(15) 0.0519(7) Uani 1 1 d . . .
F5 F 0.82430(16) 1.12484(16) 0.29731(17) 0.0508(7) Uani 1 1 d . . .
F8 F 0.78978(19) 1.53481(15) 0.32756(15) 0.0468(6) Uani 1 1 d . . .
C54 C 0.1797(2) 1.29714(19) 0.39037(17) 0.0181(6) Uani 1 1 d . . .
F6 F 0.78496(19) 0.99330(18) 0.26255(16) 0.0548(7) Uani 1 1 d U . .
F9 F 0.84646(16) 1.42949(18) 0.27440(15) 0.0482(6) Uani 1 1 d . . .
F21 F 0.5842(3) 1.42667(16) 0.67663(14) 0.0568(7) Uani 1 1 d U A .
F14 F 0.0297(2) 1.36666(18) 0.3972(2) 0.0700(9) Uani 1 1 d U . .
C21 C 1.1193(2) 0.7229(2) 0.23015(18) 0.0234(6) Uani 1 1 d . . .
F3 F 0.4335(2) 0.91348(17) 0.15312(17) 0.0618(8) Uani 1 1 d U . .
F15 F 0.1668(3) 1.42779(16) 0.45305(16) 0.0639(9) Uani 1 1 d . . .
C34 C 0.9066(2) 0.85996(18) 0.40835(16) 0.0164(5) Uani 1 1 d . . .
H34A H 0.9023 0.9185 0.3946 0.020 Uiso 1 1 calc R . .
C39 C 1.1736(2) 0.7586(2) 0.50925(17) 0.0232(6) Uani 1 1 d . . .
H39A H 1.1764 0.8198 0.5108 0.035 Uiso 1 1 calc R . .
H39B H 1.2449 0.7439 0.5165 0.035 Uiso 1 1 calc R . .
H39C H 1.1293 0.7368 0.5480 0.035 Uiso 1 1 calc R . .
C77 C 0.4515(2) 1.4309(2) 0.16775(17) 0.0218(6) Uani 1 1 d . . .
F22 F 0.6009(3) 1.12864(17) 0.68277(14) 0.0644(8) Uani 1 1 d U B .
C7 C 0.7819(2) 0.4769(2) 0.03594(17) 0.0227(6) Uani 1 1 d . . .
C37 C 1.1270(2) 0.7199(2) 0.43471(17) 0.0190(6) Uani 1 1 d . . .
H37A H 1.1727 0.7439 0.3961 0.023 Uiso 1 1 calc R . .
F24 F 0.5322(3) 1.04699(16) 0.59577(17) 0.0633(8) Uani 1 1 d U B .
C79 C 0.1023(2) 1.0657(2) 0.40420(18) 0.0222(6) Uani 1 1 d . . .
C76 C 0.7798(3) 1.4509(2) 0.32447(19) 0.0266(7) Uani 1 1 d . . .
C81 C 0.5977(2) 1.1156(2) 0.61142(18) 0.0221(6) Uani 1 1 d . . .
C32 C 0.8236(2) 0.7154(2) 0.41304(16) 0.0184(6) Uani 1 1 d . . .
H32A H 0.7601 0.6730 0.4022 0.022 Uiso 1 1 calc R . .
C80 C 0.5418(3) 1.4178(2) 0.61028(18) 0.0233(6) Uani 1 1 d . . .
C75 C 0.7567(2) 1.0565(2) 0.3053(2) 0.0282(7) Uani 1 1 d . . .
C24 C 1.1964(3) 0.5700(3) 0.22175(19) 0.0352(9) Uani 1 1 d . . .
H24A H 1.2236 0.5178 0.2198 0.042 Uiso 1 1 calc R . .
F20A F 0.6125(5) 1.4775(4) 0.5798(4) 0.0454(15) Uani 0.50 1 d PU A 1
F20B F 0.5657(5) 1.4799(4) 0.5709(3) 0.0389(13) Uani 0.50 1 d PU A 2
C25 C 1.0907(3) 0.5723(2) 0.23522(17) 0.0246(7) Uani 1 1 d . . .
H25A H 1.0455 0.5221 0.2419 0.030 Uiso 1 1 calc R . .
C22 C 1.2252(2) 0.7196(3) 0.21570(19) 0.0339(9) Uani 1 1 d . . .
H22A H 1.2709 0.7695 0.2091 0.041 Uiso 1 1 calc R . .
C36 C 0.7077(2) 0.8297(2) 0.39786(19) 0.0276(7) Uani 1 1 d . . .
H36A H 0.6877 0.8562 0.4441 0.041 Uiso 1 1 calc R . .
H36B H 0.6558 0.7810 0.3828 0.041 Uiso 1 1 calc R . .
H36C H 0.7100 0.8702 0.3603 0.041 Uiso 1 1 calc R . .
C23 C 1.2626(3) 0.6425(3) 0.2111(2) 0.0407(11) Uani 1 1 d . . .
H23A H 1.3342 0.6395 0.2006 0.049 Uiso 1 1 calc R . .
C38 C 1.1289(3) 0.6252(2) 0.4300(2) 0.0296(7) Uani 1 1 d . . .
H38A H 1.1001 0.6009 0.3821 0.044 Uiso 1 1 calc R . .
H38B H 1.0863 0.6004 0.4684 0.044 Uiso 1 1 calc R . .
H38C H 1.2017 0.6134 0.4366 0.044 Uiso 1 1 calc R . .
C78 C 0.1325(3) 1.3775(2) 0.3922(2) 0.0332(9) Uani 1 1 d . . .
F23A F 0.7006(4) 1.1106(4) 0.6118(4) 0.0492(15) Uani 0.50 1 d PU B 1
F23B F 0.6794(5) 1.0838(4) 0.5803(3) 0.0446(14) Uani 0.50 1 d PU B 2
F19A F 0.4399(5) 1.4235(4) 0.6297(4) 0.0453(14) Uani 0.50 1 d PU A 1
F19B F 0.4543(5) 1.4485(4) 0.6003(4) 0.0469(15) Uani 0.50 1 d PU A 2
C11 C 0.8711(3) 0.4230(3) 0.0474(3) 0.0452(11) Uani 1 1 d . . .
H11A H 0.8652 0.3770 0.0091 0.068 Uiso 1 1 calc R . .
H11B H 0.8657 0.3998 0.0953 0.068 Uiso 1 1 calc R . .
H11C H 0.9393 0.4578 0.0451 0.068 Uiso 1 1 calc R . .
C9 C 0.6778(3) 0.4212(3) 0.0382(3) 0.0525(13) Uani 1 1 d . . .
H9A H 0.6201 0.4536 0.0277 0.079 Uiso 1 1 calc R . .
H9B H 0.6702 0.4002 0.0868 0.079 Uiso 1 1 calc R . .
H9C H 0.6756 0.3738 0.0016 0.079 Uiso 1 1 calc R . .
C211 C 0.9962(4) 0.8252(3) 0.1441(2) 0.0445(10) Uani 1 1 d . . .
H21A H 1.0524 0.8382 0.1100 0.067 Uiso 1 1 calc R . .
H21B H 0.9478 0.8676 0.1431 0.067 Uiso 1 1 calc R . .
H21C H 0.9577 0.7697 0.1298 0.067 Uiso 1 1 calc R . .
C10 C 0.7949(4) 0.5108(4) -0.0388(2) 0.0545(13) Uani 1 1 d . . .
H10A H 0.7388 0.5450 -0.0487 0.082 Uiso 1 1 calc R . .
H10B H 0.7909 0.4639 -0.0761 0.082 Uiso 1 1 calc R . .
H10C H 0.8635 0.5454 -0.0399 0.082 Uiso 1 1 calc R . .

loop_
_atom_site_aniso_label
_atom_site_aniso_U_11
_atom_site_aniso_U_22
_atom_site_aniso_U_33
_atom_site_aniso_U_23
_atom_site_aniso_U_13
_atom_site_aniso_U_12
Ru1 0.01105(9) 0.01032(11) 0.01346(11) -0.00055(8) -0.00180(7) -0.00066(7)
Se1 0.02778(16) 0.02165(17) 0.02288(17) 0.00247(13) 0.00470(12) -0.00948(12)
O1 0.0147(8) 0.0143(10) 0.0174(10) -0.0032(8) -0.0051(7) 0.0047(7)
N1 0.0101(9) 0.0146(12) 0.0172(11) -0.0010(9) -0.0012(8) 0.0011(8)
C59 0.0246(13) 0.0144(14) 0.0201(14) -0.0052(11) -0.0009(11) 0.0080(11)
C50 0.0142(11) 0.0098(12) 0.0107(12) 0.0007(9) -0.0008(9) 0.0016(9)
C73 0.0149(11) 0.0097(12) 0.0145(12) 0.0014(10) 0.0003(9) 0.0006(9)
C68 0.0121(10) 0.0103(12) 0.0118(12) -0.0017(9) 0.0009(9) 0.0024(9)
C55 0.0174(11) 0.0101(13) 0.0171(13) 0.0044(10) 0.0049(10) 0.0007(9)
C62 0.0096(10) 0.0114(12) 0.0145(12) 0.0007(10) 0.0019(9) 0.0001(9)
C1 0.0113(10) 0.0157(13) 0.0124(12) -0.0012(10) 0.0003(9) -0.0004(9)
C70 0.0208(12) 0.0126(13) 0.0115(12) 0.0009(10) 0.0017(10) 0.0066(10)
C63 0.0131(10) 0.0090(12) 0.0171(13) 0.0014(10) 0.0023(9) 0.0010(9)
C6 0.0115(10) 0.0179(14) 0.0144(13) 0.0025(10) -0.0019(9) 0.0030(9)
C71 0.0236(13) 0.0123(13) 0.0136(13) 0.0012(10) 0.0029(10) 0.0007(10)
C72 0.0169(11) 0.0123(13) 0.0161(13) 0.0002(10) 0.0011(10) -0.0013(10)
C51 0.0148(11) 0.0102(12) 0.0169(13) -0.0004(10) 0.0000(10) 0.0019(9)
F1 0.0376(12) 0.0586(17) 0.0510(16) -0.0167(13) -0.0067(11) -0.0155(12)
C69 0.0132(11) 0.0138(13) 0.0139(12) -0.0011(10) -0.0004(9) 0.0038(9)
C30 0.0143(11) 0.0142(13) 0.0100(12) -0.0022(10) -0.0036(9) -0.0013(9)
C64 0.0128(11) 0.0116(13) 0.0182(13) 0.0039(10) 0.0007(9) 0.0017(9)
C65 0.0159(11) 0.0160(14) 0.0126(12) 0.0003(10) -0.0009(9) 0.0004(10)
C66 0.0154(11) 0.0131(13) 0.0143(13) -0.0027(10) 0.0005(9) 0.0019(9)
C2 0.0110(10) 0.0130(13) 0.0134(12) 0.0015(10) 0.0000(9) 0.0007(9)
C35 0.0149(11) 0.0119(13) 0.0148(13) -0.0010(10) -0.0007(9) -0.0027(9)
C53 0.0134(11) 0.0194(15) 0.0195(14) 0.0032(11) 0.0044(10) 0.0026(10)
C31 0.0193(12) 0.0134(13) 0.0153(13) 0.0016(10) -0.0021(10) -0.0028(10)
C67 0.0163(11) 0.0114(13) 0.0160(13) 0.0004(10) 0.0010(10) 0.0035(9)
C58 0.0236(13) 0.0117(13) 0.0167(13) -0.0021(11) -0.0047(11) 0.0035(10)
C14 0.0204(13) 0.0296(18) 0.0248(16) -0.0035(13) -0.0121(12) 0.0092(12)
C20 0.0099(10) 0.0273(16) 0.0130(13) -0.0010(11) -0.0015(9) 0.0038(10)
C8 0.0136(11) 0.0244(16) 0.0185(14) -0.0004(12) -0.0043(10) 0.0076(11)
C57 0.0169(11) 0.0127(13) 0.0170(13) 0.0003(10) -0.0013(10) 0.0042(10)
C60 0.0174(12) 0.0166(14) 0.0223(15) -0.0012(11) 0.0015(11) 0.0051(10)
C74 0.0316(16) 0.0270(18) 0.0255(17) -0.0094(14) -0.0109(13) 0.0107(14)
C56 0.0161(11) 0.0103(12) 0.0109(12) 0.0027(10) 0.0007(9) 0.0016(9)
C52 0.0156(11) 0.0120(13) 0.0171(13) -0.0006(10) 0.0024(10) -0.0013(10)
C13 0.0158(12) 0.041(2) 0.0232(16) -0.0053(14) -0.0013(11) 0.0119(13)
C61 0.0159(11) 0.0124(13) 0.0167(13) -0.0003(10) 0.0002(10) 0.0016(10)
C3 0.0130(11) 0.0160(14) 0.0161(13) 0.0000(11) 0.0019(9) 0.0034(10)
B1 0.0118(11) 0.0095(13) 0.0135(13) -0.0004(11) -0.0003(10) 0.0024(10)
C5 0.0148(11) 0.0200(14) 0.0124(12) -0.0016(11) -0.0023(9) 0.0009(10)
C33 0.0135(11) 0.0217(15) 0.0127(12) -0.0016(11) -0.0003(9) 0.0033(10)
C4 0.0161(11) 0.0188(14) 0.0112(12) -0.0016(10) 0.0011(9) 0.0006(10)
C12 0.0293(15) 0.0194(16) 0.0285(17) 0.0007(13) -0.0063(13) 0.0090(12)
F2 0.096(2) 0.0589(18) 0.0380(15) 0.0126(13) -0.0409(15) -0.0237(16)
F16 0.0174(8) 0.0239(11) 0.0579(15) 0.0008(10) 0.0103(9) -0.0071(7)
F17 0.0310(10) 0.0139(9) 0.0505(14) 0.0107(9) 0.0061(9) -0.0026(8)
F10 0.0394(11) 0.0451(13) 0.0158(9) -0.0046(9) -0.0053(8) 0.0155(10)
F11 0.0294(10) 0.0573(15) 0.0293(11) 0.0153(10) 0.0036(8) 0.0280(10)
F4 0.0324(11) 0.0480(15) 0.0496(15) 0.0058(12) -0.0119(10) 0.0192(10)
F18 0.0578(14) 0.0270(12) 0.0359(13) -0.0156(10) 0.0110(11) -0.0212(10)
F12 0.0610(15) 0.0286(12) 0.0440(14) 0.0217(11) -0.0184(12) -0.0013(11)
F7 0.0314(11) 0.0754(19) 0.0421(14) 0.0332(13) -0.0183(10) -0.0290(12)
F13 0.0692(17) 0.0398(14) 0.0597(17) 0.0326(13) 0.0274(14) 0.0356(13)
F5 0.0185(9) 0.0406(14) 0.094(2) 0.0134(14) 0.0057(11) 0.0014(9)
F8 0.0470(13) 0.0264(12) 0.0600(17) 0.0058(11) -0.0061(12) -0.0218(10)
C54 0.0179(12) 0.0143(14) 0.0240(15) 0.0052(11) 0.0063(11) 0.0055(10)
F6 0.0360(11) 0.0625(16) 0.0660(16) -0.0335(13) -0.0054(11) 0.0289(11)
F9 0.0197(10) 0.0656(18) 0.0564(16) -0.0014(13) 0.0085(10) -0.0045(10)
F21 0.0978(19) 0.0353(13) 0.0356(13) -0.0144(10) -0.0266(13) 0.0186(13)
F14 0.0327(12) 0.0445(14) 0.141(2) 0.0253(15) 0.0261(14) 0.0232(11)
C21 0.0142(12) 0.0337(18) 0.0205(15) -0.0042(13) 0.0026(10) -0.0012(11)
F3 0.0553(14) 0.0472(14) 0.0791(18) -0.0412(13) -0.0265(13) 0.0226(12)
F15 0.111(3) 0.0295(14) 0.0587(18) 0.0005(13) 0.0185(17) 0.0362(15)
C34 0.0181(12) 0.0118(13) 0.0191(14) -0.0032(11) 0.0001(10) 0.0034(10)
C39 0.0162(12) 0.0313(18) 0.0208(15) 0.0003(13) -0.0058(11) 0.0006(12)
C77 0.0263(14) 0.0223(16) 0.0182(14) 0.0044(12) -0.0002(11) 0.0074(12)
F22 0.127(2) 0.0387(14) 0.0293(12) 0.0072(11) -0.0164(14) 0.0202(14)
C7 0.0246(14) 0.0254(17) 0.0172(14) -0.0082(12) -0.0022(11) 0.0058(12)
C37 0.0151(11) 0.0244(16) 0.0180(14) 0.0002(12) -0.0013(10) 0.0060(11)
F24 0.0913(18) 0.0255(12) 0.0680(17) 0.0213(12) -0.0398(14) -0.0112(12)
C79 0.0209(13) 0.0179(15) 0.0257(16) -0.0043(12) 0.0047(11) -0.0034(11)
C76 0.0243(14) 0.0290(18) 0.0229(16) 0.0060(14) -0.0018(12) -0.0115(13)
C81 0.0279(14) 0.0153(15) 0.0237(16) 0.0079(12) -0.0005(12) 0.0028(11)
C32 0.0196(12) 0.0213(15) 0.0137(13) 0.0011(11) 0.0022(10) 0.0002(11)
C80 0.0322(15) 0.0181(15) 0.0198(15) -0.0044(12) -0.0031(12) 0.0086(12)
C75 0.0203(14) 0.0241(17) 0.040(2) -0.0082(15) 0.0009(13) 0.0097(12)
C24 0.0256(16) 0.061(3) 0.0234(17) -0.0053(17) -0.0012(13) 0.0277(17)
F20A 0.051(3) 0.026(2) 0.056(3) -0.0067(19) 0.014(2) -0.005(2)
F20B 0.060(3) 0.021(2) 0.035(2) -0.0012(17) -0.003(2) 0.006(2)
C25 0.0247(14) 0.0329(18) 0.0191(15) -0.0009(13) -0.0005(11) 0.0160(13)
C22 0.0162(13) 0.058(3) 0.0222(17) -0.0123(16) 0.0027(12) -0.0065(14)
C36 0.0153(12) 0.040(2) 0.0280(17) -0.0049(15) 0.0005(11) 0.0094(13)
C23 0.0138(13) 0.083(3) 0.0247(18) -0.0146(19) -0.0002(12) 0.0149(17)
C38 0.0386(18) 0.0286(18) 0.0247(17) 0.0004(14) -0.0077(14) 0.0189(15)
C78 0.0273(16) 0.0234(18) 0.054(2) 0.0150(17) 0.0207(16) 0.0135(13)
F23A 0.038(2) 0.048(3) 0.067(3) 0.025(2) -0.005(2) 0.016(2)
F23B 0.050(2) 0.044(3) 0.049(3) 0.015(2) 0.009(2) 0.032(2)
F19A 0.040(2) 0.041(3) 0.054(3) -0.019(2) 0.015(2) 0.0133(19)
F19B 0.051(2) 0.039(2) 0.052(3) -0.013(2) -0.010(2) 0.025(2)
C11 0.040(2) 0.042(2) 0.053(3) -0.022(2) -0.0046(18) 0.0148(18)
C9 0.036(2) 0.040(3) 0.075(3) -0.032(2) -0.004(2) -0.0004(18)
C211 0.052(2) 0.056(3) 0.0254(19) 0.0230(19) 0.0019(17) -0.002(2)
C10 0.071(3) 0.076(4) 0.0202(19) -0.007(2) -0.0027(19) 0.030(3)

loop_
_atom_type_symbol
_atom_type_description
_atom_type_scat_dispersion_real
_atom_type_scat_dispersion_imag
_atom_type_scat_source
C C 0.0033 0.0016 'International Tables Vol C Tables 4.2.6.8 and 6.1.1.4'
H H 0.0000 0.0000 'International Tables Vol C Tables 4.2.6.8 and 6.1.1.4'
B B 0.0013 0.0007 'International Tables Vol C Tables 4.2.6.8 and 6.1.1.4'
N N 0.0061 0.0033 'International Tables Vol C Tables 4.2.6.8 and 6.1.1.4'
O O 0.0106 0.0060 'International Tables Vol C Tables 4.2.6.8 and 6.1.1.4'
F F 0.0171 0.0103 'International Tables Vol C Tables 4.2.6.8 and 6.1.1.4'
Se Se -0.0929 2.2259 'International Tables Vol C Tables 4.2.6.8 and 6.1.1.4'
Ru Ru -1.2594 0.8363 'International Tables Vol C Tables 4.2.6.8 and 6.1.1.4'

loop_
_geom_angle_atom_site_label_1
_geom_angle_atom_site_label_2
_geom_angle_atom_site_label_3
_geom_angle
N1 Ru1 O1 77.69(8)
N1 Ru1 C35 135.48(10)
O1 Ru1 C35 145.96(9)
N1 Ru1 C31 94.67(10)
O1 Ru1 C31 127.50(9)
C35 Ru1 C31 67.00(11)
N1 Ru1 C32 111.46(11)
O1 Ru1 C32 97.02(10)
C35 Ru1 C32 79.02(11)
C31 Ru1 C32 37.51(10)
N1 Ru1 C34 172.59(10)
O1 Ru1 C34 109.54(9)
C35 Ru1 C34 37.68(10)
C31 Ru1 C34 79.72(11)
C32 Ru1 C34 66.82(11)
N1 Ru1 C33 144.76(10)
O1 Ru1 C33 89.19(9)
C35 Ru1 C33 67.08(10)
C31 Ru1 C33 67.63(11)
C32 Ru1 C33 37.28(11)
C34 Ru1 C33 36.84(10)
N1 Ru1 C30 104.78(10)
O1 Ru1 C30 164.28(9)
C35 Ru1 C30 37.19(10)
C31 Ru1 C30 37.43(10)
C32 Ru1 C30 67.50(10)
C34 Ru1 C30 67.83(10)
C33 Ru1 C30 79.98(10)
N1 Ru1 Se1 77.69(7)
O1 Ru1 Se1 95.31(6)
C35 Ru1 Se1 87.05(7)
C31 Ru1 Se1 134.22(7)
C32 Ru1 Se1 166.00(8)
C34 Ru1 Se1 102.69(8)
C33 Ru1 Se1 136.64(8)
C30 Ru1 Se1 100.39(7)
C21 Se1 C211 97.81(18)
C21 Se1 Ru1 91.31(9)
C211 Se1 Ru1 108.16(13)
C1 O1 Ru1 115.27(16)
C2 N1 C20 120.2(2)
C2 N1 Ru1 115.74(17)
C20 N1 Ru1 117.39(18)
C58 C59 C60 117.5(3)
C55 C50 C51 115.5(2)
C55 C50 B1 122.4(2)
C51 C50 B1 121.8(2)
C72 C73 C68 122.1(3)
C73 C68 C69 115.7(2)
C73 C68 B1 121.0(2)
C69 C68 B1 123.0(2)
C54 C55 C50 122.7(3)
C63 C62 C67 115.5(3)
C63 C62 B1 124.6(2)
C67 C62 B1 119.7(2)
O1 C1 C2 117.6(2)
O1 C1 C6 122.9(2)
C2 C1 C6 119.3(2)
C71 C70 C69 121.1(3)
C71 C70 C77 120.6(3)
C69 C70 C77 118.2(3)
C64 C63 C62 122.2(3)
C5 C6 C1 116.9(2)
C5 C6 C8 122.8(2)
C1 C6 C8 120.2(2)
C70 C71 C72 117.6(3)
C73 C72 C71 121.2(3)
C73 C72 C76 120.3(3)
C71 C72 C76 118.5(3)
C52 C51 C50 122.0(3)
C70 C69 C68 122.2(2)
C35 C30 C31 116.9(2)
C35 C30 C37 119.9(2)
C31 C30 C37 123.3(3)
C35 C30 Ru1 69.16(15)
C31 C30 Ru1 69.50(15)
C37 C30 Ru1 132.74(19)
C65 C64 C63 121.0(3)
C65 C64 C81 119.7(3)
C63 C64 C81 119.3(3)
C64 C65 C66 118.1(3)
C65 C66 C67 120.5(3)
C65 C66 C80 121.0(3)
C67 C66 C80 118.5(3)
N1 C2 C3 125.7(2)
N1 C2 C1 112.9(2)
C3 C2 C1 121.3(2)
C30 C35 C34 122.9(2)
C30 C35 Ru1 73.66(15)
C34 C35 Ru1 72.62(16)
C52 C53 C54 117.9(2)
C32 C31 C30 120.9(3)
C32 C31 Ru1 71.52(17)
C30 C31 Ru1 73.07(16)
C66 C67 C62 122.6(3)
C59 C58 C57 121.0(3)
C59 C58 C74 120.1(3)
C57 C58 C74 118.9(3)
C25 C20 C21 120.4(3)
C25 C20 N1 124.3(3)
C21 C20 N1 115.3(3)
C13 C8 C14 108.0(2)
C13 C8 C6 109.6(2)
C14 C8 C6 111.7(2)
C13 C8 C12 110.4(3)
C14 C8 C12 108.1(3)
C6 C8 C12 109.1(2)
C58 C57 C56 122.5(3)
C61 C60 C59 121.1(3)
C61 C60 C75 117.7(3)
C59 C60 C75 121.2(3)
F2 C74 F3 109.6(3)
F2 C74 F1 103.8(3)
F3 C74 F1 103.2(3)
F2 C74 C58 112.9(3)
F3 C74 C58 113.8(3)
F1 C74 C58 112.8(3)
C57 C56 C61 115.5(2)
C57 C56 B1 124.2(2)
C61 C56 B1 120.0(2)
C53 C52 C51 121.3(3)
C53 C52 C79 120.3(2)
C51 C52 C79 118.3(3)
C60 C61 C56 122.4(3)
C4 C3 C2 119.8(2)
C62 B1 C56 113.4(2)
C62 B1 C68 110.4(2)
C56 B1 C68 103.6(2)
C62 B1 C50 104.3(2)
C56 B1 C50 113.3(2)
C68 B1 C50 112.1(2)
C6 C5 C4 124.2(3)
C34 C33 C32 119.0(2)
C34 C33 C36 120.8(3)
C32 C33 C36 120.2(3)
C34 C33 Ru1 71.01(15)
C32 C33 Ru1 70.04(16)
C36 C33 Ru1 128.6(2)
C3 C4 C5 118.4(3)
C3 C4 C7 122.0(3)
C5 C4 C7 119.5(2)
C55 C54 C53 120.5(3)
C55 C54 C78 118.9(3)
C53 C54 C78 120.7(3)
C20 C21 C22 120.2(3)
C20 C21 Se1 116.0(2)
C22 C21 Se1 123.8(3)
C33 C34 C35 119.2(3)
C33 C34 Ru1 72.15(16)
C35 C34 Ru1 69.69(15)
F12 C77 F11 106.7(3)
F12 C77 F10 107.0(3)
F11 C77 F10 104.7(3)
F12 C77 C70 113.3(3)
F11 C77 C70 111.7(3)
F10 C77 C70 112.8(3)
C9 C7 C10 110.4(4)
C9 C7 C4 110.6(3)
C10 C7 C4 108.7(3)
C9 C7 C11 108.3(3)
C10 C7 C11 106.8(3)
C4 C7 C11 112.0(3)
C30 C37 C38 114.0(3)
C30 C37 C39 109.0(2)
C38 C37 C39 109.8(3)
F18 C79 F16 106.8(3)
F18 C79 F17 105.8(3)
F16 C79 F17 105.8(3)
F18 C79 C52 112.4(3)
F16 C79 C52 113.0(3)
F17 C79 C52 112.4(3)
F7 C76 F9 107.6(3)
F7 C76 F8 106.3(3)
F9 C76 F8 105.1(3)
F7 C76 C72 113.1(3)
F9 C76 C72 112.4(3)
F8 C76 C72 111.8(3)
F24 C81 F22 106.2(3)
F24 C81 F23A 118.5(4)
F22 C81 F23A 91.2(4)
F24 C81 F23B 93.7(4)
F22 C81 F23B 117.9(4)
F23A C81 F23B 31.2(3)
F24 C81 C64 112.7(3)
F22 C81 C64 113.4(3)
F23A C81 C64 112.7(3)
F23B C81 C64 111.2(3)
C31 C32 C33 121.1(3)
C31 C32 Ru1 70.97(16)
C33 C32 Ru1 72.68(16)
F20B C80 F19B 75.3(5)
F20B C80 F21 115.4(4)
F19B C80 F21 116.9(4)
F20B C80 F19A 104.8(5)
F19B C80 F19A 30.6(3)
F21 C80 F19A 96.7(4)
F20B C80 F20A 26.5(3)
F19B C80 F20A 100.8(5)
F21 C80 F20A 97.5(4)
F19A C80 F20A 128.5(5)
F20B C80 C66 115.0(4)
F19B C80 C66 114.4(4)
F21 C80 C66 114.3(3)
F19A C80 C66 108.1(3)
F20A C80 C66 110.3(4)
F5 C75 F6 108.3(3)
F5 C75 F4 104.6(3)
F6 C75 F4 105.0(3)
F5 C75 C60 112.9(3)
F6 C75 C60 113.3(3)
F4 C75 C60 112.1(3)
C23 C24 C25 121.1(4)
C80 F20B F19B 52.6(4)
C24 C25 C20 118.8(3)
C23 C22 C21 119.1(4)
C24 C23 C22 120.4(3)
F14 C78 F13 110.6(3)
F14 C78 F15 103.5(3)
F13 C78 F15 104.6(3)
F14 C78 C54 113.2(3)
F13 C78 C54 113.2(3)
F15 C78 C54 111.0(3)
C80 F19B F20B 52.1(4)

loop_
_geom_bond_atom_site_label_1
_geom_bond_atom_site_label_2
_geom_bond_distance
Ru1 N1 2.045(2)
Ru1 O1 2.0475(19)
Ru1 C35 2.188(3)
Ru1 C31 2.199(3)
Ru1 C32 2.206(3)
Ru1 C34 2.226(3)
Ru1 C33 2.241(3)
Ru1 C30 2.246(3)
Ru1 Se1 2.5082(4)
Se1 C21 1.923(3)
Se1 C211 1.960(4)
O1 C1 1.312(3)
N1 C2 1.369(3)
N1 C20 1.418(3)
C59 C58 1.384(4)
C59 C60 1.396(4)
C50 C55 1.397(4)
C50 C51 1.403(4)
C50 B1 1.640(4)
C73 C72 1.386(4)
C73 C68 1.402(4)
C68 C69 1.405(4)
C68 B1 1.638(4)
C55 C54 1.391(4)
C62 C63 1.398(4)
C62 C67 1.405(4)
C62 B1 1.629(4)
C1 C2 1.424(4)
C1 C6 1.434(4)
C70 C71 1.385(4)
C70 C69 1.389(4)
C70 C77 1.493(4)
C63 C64 1.394(4)
C6 C5 1.375(4)
C6 C8 1.532(4)
C71 C72 1.394(4)
C72 C76 1.499(4)
C51 C52 1.391(4)
F1 C74 1.346(4)
C30 C35 1.415(4)
C30 C31 1.427(4)
C30 C37 1.519(4)
C64 C65 1.387(4)
C64 C81 1.502(4)
C65 C66 1.389(4)
C66 C67 1.389(4)
C66 C80 1.499(4)
C2 C3 1.409(4)
C35 C34 1.426(4)
C53 C52 1.380(4)
C53 C54 1.393(4)
C31 C32 1.416(4)
C58 C57 1.392(4)
C58 C74 1.497(4)
C14 C8 1.532(4)
C20 C25 1.391(4)
C20 C21 1.393(4)
C8 C13 1.529(4)
C8 C12 1.545(5)
C57 C56 1.398(4)
C60 C61 1.386(4)
C60 C75 1.497(4)
C74 F2 1.325(4)
C74 F3 1.326(4)
C56 C61 1.402(4)
C56 B1 1.638(4)
C52 C79 1.497(4)
C3 C4 1.371(4)
C5 C4 1.431(4)
C33 C34 1.411(4)
C33 C32 1.422(4)
C33 C36 1.500(4)
C4 C7 1.533(4)
F16 C79 1.340(3)
F17 C79 1.344(4)
F10 C77 1.342(4)
F11 C77 1.340(4)
F4 C75 1.348(5)
F18 C79 1.340(4)
F12 C77 1.329(4)
F7 C76 1.328(4)
F13 C78 1.316(4)
F5 C75 1.331(4)
F8 C76 1.338(4)
C54 C78 1.496(4)
F6 C75 1.336(4)
F9 C76 1.333(4)
F21 C80 1.310(4)
F14 C78 1.313(4)
C21 C22 1.398(4)
F15 C78 1.362(5)
C39 C37 1.536(4)
F22 C81 1.312(4)
C7 C9 1.512(5)
C7 C10 1.519(6)
C7 C11 1.539(5)
C37 C38 1.525(5)
F24 C81 1.308(4)
C81 F23A 1.332(6)
C81 F23B 1.349(6)
C80 F20B 1.286(7)
C80 F19B 1.296(6)
C80 F19A 1.377(6)
C80 F20A 1.393(7)
C24 C23 1.382(6)
C24 C25 1.388(4)
F20B F19B 1.576(10)
C22 C23 1.385(6)

loop_
_platon_squeeze_void_nr
_platon_squeeze_void_average_x
_platon_squeeze_void_average_y
_platon_squeeze_void_average_z
_platon_squeeze_void_volume
_platon_squeeze_void_count_electrons
_platon_squeeze_void_content
1 -0.009 0.000 0.000 878 62 ' '
